data_4331536
loop_
_publ_author_name
'Lanznaster, Mauricio'
'Neves, Ademir'
'Bortoluzzi, Adailton J.'
'Assump\,c\~ao, Aline M. C.'
'Vencato, Ivo'
'Machado, Sergio P.'
'Drechsel, Sueli M.'

_publ_section_title
;
 Electronic Effects of Electron-Donating and -Withdrawing Groups in Model
 Complexes for Iron-Tyrosine-Containing Metalloenzymes
;
_journal_issue 3
_journal_name_full 'Inorganic Chemistry'
_journal_page_first 1005
_journal_page_last 1011
_journal_paper_doi 10.1021/ic050869o
_journal_volume 45
_journal_year 2006
_chemical_formula_sum 'C28 H28 Cl Fe N6 O11'
_chemical_formula_weight 715.86
_chemical_name_systematic
;
 ?
;
_space_group_IT_number 2
_symmetry_cell_setting triclinic
_symmetry_space_group_name_Hall '-P 1'
_symmetry_space_group_name_H-M 'P -1'
_atom_sites_solution_hydrogens geom
_atom_sites_solution_primary direct
_atom_sites_solution_secondary difmap
_audit_creation_method SHELXL-97
_cell_angle_alpha 72.20(3)
_cell_angle_beta 82.11(3)
_cell_angle_gamma 70.42(3)
_cell_formula_units_Z 2
_cell_length_a 9.842(2)
_cell_length_b 11.488(2)
_cell_length_c 14.481(3)
_cell_measurement_reflns_used 25
_cell_measurement_temperature 293(2)
_cell_measurement_theta_max 15.36
_cell_measurement_theta_min 8.25
_cell_volume 1467.7(6)
_computing_structure_refinement 'SHELXL-97 (Sheldrick, 1997)'
_diffrn_ambient_temperature 293(2)
_diffrn_measured_fraction_theta_full 0.999
_diffrn_measured_fraction_theta_max 0.999
_diffrn_measurement_method \w--2\q
_diffrn_radiation_monochromator graphite
_diffrn_radiation_source 'fine-focus sealed tube'
_diffrn_radiation_type MoK\a
_diffrn_radiation_wavelength 0.71073
_diffrn_reflns_av_R_equivalents 0.0422
_diffrn_reflns_av_sigmaI/netI 0.1155
_diffrn_reflns_limit_h_max 11
_diffrn_reflns_limit_h_min 0
_diffrn_reflns_limit_k_max 13
_diffrn_reflns_limit_k_min -12
_diffrn_reflns_limit_l_max 17
_diffrn_reflns_limit_l_min -17
_diffrn_reflns_number 5476
_diffrn_reflns_theta_full 24.96
_diffrn_reflns_theta_max 24.96
_diffrn_reflns_theta_min 2.45
_diffrn_standards_decay_% 1
_diffrn_standards_interval_count 200
_diffrn_standards_number 3
_exptl_absorpt_coefficient_mu 0.679
_exptl_absorpt_correction_T_max 0.962
_exptl_absorpt_correction_T_min 0.886
_exptl_absorpt_correction_type psi-scan
_exptl_crystal_colour red
_exptl_crystal_density_diffrn 1.620
_exptl_crystal_density_method 'not measured'
_exptl_crystal_description plate
_exptl_crystal_F_000 738
_exptl_crystal_size_max 0.36
_exptl_crystal_size_mid 0.20
_exptl_crystal_size_min 0.06
_refine_diff_density_max 0.478
_refine_diff_density_min -0.320
_refine_diff_density_rms 0.075
_refine_ls_extinction_method none
_refine_ls_goodness_of_fit_ref 1.009
_refine_ls_hydrogen_treatment mixed
_refine_ls_matrix_type full
_refine_ls_number_parameters 424
_refine_ls_number_reflns 5149
_refine_ls_number_restraints 0
_refine_ls_restrained_S_all 1.009
_refine_ls_R_factor_all 0.1391
_refine_ls_R_factor_gt 0.0506
_refine_ls_shift/su_max 0.000
_refine_ls_shift/su_mean 0.000
_refine_ls_structure_factor_coef Fsqd
_refine_ls_weighting_details 'calc w=1/[\s^2^(Fo^2^)+(0.0472P)^2^+0.7224P] where P=(Fo^2^+2Fc^2^)/3'
_refine_ls_weighting_scheme calc
_refine_ls_wR_factor_gt 0.1038
_refine_ls_wR_factor_ref 0.1266
_reflns_number_gt 3014
_reflns_number_total 5149
_reflns_threshold_expression >2sigma(I)
_cod_data_source_file ic050869osup1.cif
_cod_data_source_block '[Fe(bbpen-NO2)]'
_cod_original_cell_volume 1467.7(5)
_cod_original_sg_symbol_H-M P-1
_cod_database_code 4331536

loop_
_symmetry_equiv_pos_as_xyz
'x, y, z'
'-x, -y, -z'

loop_
_atom_site_label
_atom_site_type_symbol
_atom_site_fract_x
_atom_site_fract_y
_atom_site_fract_z
_atom_site_U_iso_or_equiv
_atom_site_adp_type
_atom_site_occupancy
_atom_site_symmetry_multiplicity
_atom_site_calc_flag
_atom_site_refinement_flags
Fe Fe 0.38864(7) 0.11221(6) 0.30649(4) 0.0298(2) Uani 1 1 d .
O1 O 0.4130(3) 0.2484(3) 0.3426(2) 0.0372(8) Uani 1 1 d .
O2 O 0.3030(3) 0.0252(3) 0.4194(2) 0.0381(8) Uani 1 1 d .
O3 O 0.0502(5) -0.4246(4) 0.6147(3) 0.0930(16) Uani 1 1 d .
O4 O 0.1655(5) -0.4850(4) 0.4941(3) 0.0896(15) Uani 1 1 d .
O5 O 0.7069(4) 0.6511(3) 0.0911(3) 0.0592(10) Uani 1 1 d .
O6 O 0.7024(4) 0.6805(4) 0.2320(3) 0.0686(12) Uani 1 1 d .
N1 N 0.5102(4) 0.1676(3) 0.1678(2) 0.0295(9) Uani 1 1 d .
N2 N 0.3500(4) -0.0151(3) 0.2319(2) 0.0298(9) Uani 1 1 d .
N3 N 0.6769(4) 0.6250(4) 0.1788(4) 0.0487(11) Uani 1 1 d .
N4 N 0.1252(5) -0.4096(4) 0.5407(3) 0.0516(12) Uani 1 1 d .
N31 N 0.1932(4) 0.2316(4) 0.2334(3) 0.0345(9) Uani 1 1 d .
N41 N 0.6022(4) -0.0191(3) 0.3374(2) 0.0323(9) Uani 1 1 d .
C1 C 0.4770(5) 0.3099(4) 0.1311(3) 0.0324(11) Uani 1 1 d .
H1A H 0.3750 0.3482 0.1183 0.039 Uiso 1 1 calc R
H1B H 0.5304 0.3303 0.0701 0.039 Uiso 1 1 calc R
C2 C 0.3819(5) -0.1499(4) 0.2953(3) 0.0323(11) Uani 1 1 d .
H2A H 0.4831 -0.1822 0.3106 0.039 Uiso 1 1 calc R
H2B H 0.3664 -0.2027 0.2592 0.039 Uiso 1 1 calc R
C3 C 0.1965(5) 0.0338(4) 0.2053(3) 0.0379(12) Uani 1 1 d .
H3A H 0.1405 -0.0074 0.2574 0.045 Uiso 1 1 calc R
H3B H 0.1890 0.0106 0.1476 0.045 Uiso 1 1 calc R
C4 C 0.6678(5) 0.1066(4) 0.1817(3) 0.0367(11) Uani 1 1 d .
H4A H 0.7074 0.1688 0.1909 0.044 Uiso 1 1 calc R
H4B H 0.7134 0.0837 0.1232 0.044 Uiso 1 1 calc R
C5 C 0.4601(5) 0.1204(4) 0.0974(3) 0.0351(11) Uani 1 1 d .
H5A H 0.5269 0.1196 0.0416 0.042 Uiso 1 1 calc R
H5B H 0.3661 0.1781 0.0750 0.042 Uiso 1 1 calc R
C6 C 0.4506(5) -0.0128(4) 0.1446(3) 0.0373(12) Uani 1 1 d .
H6A H 0.4168 -0.0417 0.0984 0.045 Uiso 1 1 calc R
H6B H 0.5458 -0.0713 0.1636 0.045 Uiso 1 1 calc R
C11 C 0.4753(5) 0.3388(4) 0.3003(3) 0.0321(11) Uani 1 1 d .
C12 C 0.5132(5) 0.3700(4) 0.2002(3) 0.0313(11) Uani 1 1 d .
C13 C 0.5801(5) 0.4633(4) 0.1623(3) 0.0360(11) Uani 1 1 d .
H13 H 0.6069 0.4840 0.0967 0.043 Uiso 1 1 calc R
C14 C 0.6077(5) 0.5264(4) 0.2220(4) 0.0391(12) Uani 1 1 d .
C15 C 0.5704(5) 0.4980(4) 0.3194(4) 0.0425(12) Uani 1 1 d .
H15 H 0.5888 0.5416 0.3584 0.051 Uiso 1 1 calc R
C16 C 0.5059(5) 0.4041(4) 0.3580(3) 0.0402(12) Uani 1 1 d .
H16 H 0.4817 0.3833 0.4241 0.048 Uiso 1 1 calc R
C21 C 0.2599(5) -0.0784(4) 0.4461(3) 0.0316(11) Uani 1 1 d .
C22 C 0.2923(5) -0.1649(4) 0.3888(3) 0.0313(11) Uani 1 1 d .
C23 C 0.2446(5) -0.2709(4) 0.4212(3) 0.0356(11) Uani 1 1 d .
H23 H 0.2638 -0.3278 0.3836 0.043 Uiso 1 1 calc R
C24 C 0.1689(5) -0.2933(4) 0.5085(3) 0.0389(12) Uani 1 1 d .
C25 C 0.1343(5) -0.2088(5) 0.5647(3) 0.0441(13) Uani 1 1 d .
H25 H 0.0809 -0.2238 0.6229 0.053 Uiso 1 1 calc R
C26 C 0.1803(5) -0.1021(4) 0.5331(3) 0.0391(12) Uani 1 1 d .
H26 H 0.1579 -0.0447 0.5705 0.047 Uiso 1 1 calc R
C32 C 0.1339(5) 0.1766(4) 0.1865(3) 0.0353(11) Uani 1 1 d .
C33 C 0.0199(5) 0.2495(5) 0.1264(3) 0.0450(13) Uani 1 1 d .
H33 H -0.0206 0.2104 0.0948 0.054 Uiso 1 1 calc R
C34 C -0.0328(5) 0.3790(5) 0.1137(4) 0.0511(14) Uani 1 1 d .
H34 H -0.1077 0.4290 0.0719 0.061 Uiso 1 1 calc R
C35 C 0.0248(5) 0.4356(5) 0.1626(4) 0.0491(14) Uani 1 1 d .
H35 H -0.0115 0.5235 0.1559 0.059 Uiso 1 1 calc R
C36 C 0.1373(5) 0.3588(5) 0.2214(3) 0.0417(12) Uani 1 1 d .
H36 H 0.1768 0.3965 0.2547 0.050 Uiso 1 1 calc R
C42 C 0.7044(5) -0.0109(4) 0.2660(3) 0.0347(11) Uani 1 1 d .
C43 C 0.8374(5) -0.1042(5) 0.2712(4) 0.0445(13) Uani 1 1 d .
H43 H 0.9060 -0.0977 0.2205 0.053 Uiso 1 1 calc R
C44 C 0.8664(6) -0.2074(5) 0.3535(4) 0.0532(14) Uani 1 1 d .
H44 H 0.9541 -0.2727 0.3581 0.064 Uiso 1 1 calc R
C45 C 0.7644(6) -0.2127(5) 0.4284(4) 0.0477(14) Uani 1 1 d .
H45 H 0.7839 -0.2798 0.4853 0.057 Uiso 1 1 calc R
C46 C 0.6349(5) -0.1188(4) 0.4183(3) 0.0384(12) Uani 1 1 d .
H46 H 0.5660 -0.1234 0.4690 0.046 Uiso 1 1 calc R
Cl Cl 0.79200(14) 0.27086(13) -0.10197(9) 0.0483(3) Uani 1 1 d .
O11 O 0.6618(4) 0.2396(4) -0.0965(3) 0.0701(11) Uani 1 1 d .
O12 O 0.7674(5) 0.3635(4) -0.0496(3) 0.0874(14) Uani 1 1 d .
O13 O 0.9030(5) 0.1545(5) -0.0585(4) 0.1081(17) Uani 1 1 d .
O14 O 0.8267(6) 0.3226(5) -0.1990(3) 0.122(2) Uani 1 1 d .
O1W O 1.2138(4) 0.1038(4) -0.0428(3) 0.0737(12) Uani 1 1 d .

loop_
_atom_site_aniso_label
_atom_site_aniso_U_11
_atom_site_aniso_U_22
_atom_site_aniso_U_33
_atom_site_aniso_U_23
_atom_site_aniso_U_13
_atom_site_aniso_U_12
Fe 0.0365(4) 0.0348(4) 0.0229(3) -0.0100(3) 0.0012(3) -0.0162(3)
O1 0.052(2) 0.0389(19) 0.0295(16) -0.0127(14) 0.0042(15) -0.0243(17)
O2 0.053(2) 0.0432(19) 0.0287(17) -0.0153(14) 0.0092(15) -0.0276(17)
O3 0.133(4) 0.099(3) 0.071(3) -0.024(3) 0.045(3) -0.086(3)
O4 0.125(4) 0.060(3) 0.102(3) -0.036(3) 0.045(3) -0.059(3)
O5 0.068(3) 0.046(2) 0.064(3) -0.0007(19) 0.000(2) -0.032(2)
O6 0.069(3) 0.058(2) 0.103(3) -0.040(2) 0.007(2) -0.039(2)
N1 0.036(2) 0.033(2) 0.0230(19) -0.0091(16) -0.0011(16) -0.0143(18)
N2 0.035(2) 0.032(2) 0.026(2) -0.0091(16) 0.0021(17) -0.0160(18)
N3 0.037(3) 0.030(2) 0.076(3) -0.010(2) -0.005(2) -0.009(2)
N4 0.059(3) 0.049(3) 0.049(3) -0.004(2) 0.003(2) -0.030(3)
N31 0.031(2) 0.039(2) 0.035(2) -0.0127(18) 0.0002(18) -0.0112(19)
N41 0.038(2) 0.034(2) 0.029(2) -0.0108(17) -0.0033(18) -0.0133(18)
C1 0.038(3) 0.033(3) 0.026(2) -0.005(2) 0.000(2) -0.013(2)
C2 0.039(3) 0.031(3) 0.031(2) -0.011(2) 0.001(2) -0.014(2)
C3 0.042(3) 0.045(3) 0.036(3) -0.013(2) -0.009(2) -0.021(2)
C4 0.036(3) 0.043(3) 0.032(3) -0.012(2) 0.006(2) -0.015(2)
C5 0.046(3) 0.046(3) 0.020(2) -0.012(2) 0.003(2) -0.022(2)
C6 0.045(3) 0.050(3) 0.027(2) -0.020(2) 0.007(2) -0.022(3)
C11 0.032(3) 0.030(3) 0.036(3) -0.012(2) -0.002(2) -0.008(2)
C12 0.031(3) 0.028(2) 0.035(3) -0.009(2) -0.005(2) -0.007(2)
C13 0.030(3) 0.035(3) 0.043(3) -0.012(2) -0.001(2) -0.010(2)
C14 0.033(3) 0.026(3) 0.059(3) -0.009(2) -0.006(2) -0.011(2)
C15 0.044(3) 0.039(3) 0.050(3) -0.020(2) -0.005(3) -0.013(3)
C16 0.050(3) 0.040(3) 0.036(3) -0.015(2) -0.006(2) -0.016(3)
C21 0.036(3) 0.034(3) 0.028(2) -0.008(2) 0.001(2) -0.017(2)
C22 0.033(3) 0.033(3) 0.029(2) -0.007(2) -0.001(2) -0.014(2)
C23 0.038(3) 0.037(3) 0.031(3) -0.008(2) -0.002(2) -0.011(2)
C24 0.040(3) 0.039(3) 0.037(3) -0.005(2) -0.001(2) -0.018(2)
C25 0.048(3) 0.049(3) 0.034(3) -0.007(2) 0.006(2) -0.020(3)
C26 0.046(3) 0.042(3) 0.033(3) -0.015(2) 0.006(2) -0.018(2)
C32 0.031(3) 0.049(3) 0.031(3) -0.011(2) 0.001(2) -0.020(2)
C33 0.034(3) 0.059(4) 0.046(3) -0.019(3) -0.009(2) -0.013(3)
C34 0.035(3) 0.057(4) 0.054(3) -0.015(3) -0.008(3) -0.003(3)
C35 0.039(3) 0.040(3) 0.060(3) -0.012(3) -0.002(3) -0.004(3)
C36 0.032(3) 0.052(3) 0.045(3) -0.019(3) 0.005(2) -0.016(3)
C42 0.033(3) 0.041(3) 0.036(3) -0.015(2) -0.005(2) -0.013(2)
C43 0.042(3) 0.051(3) 0.043(3) -0.019(3) -0.001(2) -0.013(3)
C44 0.047(4) 0.049(3) 0.063(4) -0.022(3) -0.020(3) -0.001(3)
C45 0.062(4) 0.035(3) 0.042(3) -0.005(2) -0.023(3) -0.007(3)
C46 0.050(3) 0.036(3) 0.029(3) -0.002(2) -0.014(2) -0.015(3)
Cl 0.0461(9) 0.0600(8) 0.0458(8) -0.0184(6) 0.0014(6) -0.0234(7)
O11 0.062(3) 0.079(3) 0.086(3) -0.024(2) -0.006(2) -0.041(2)
O12 0.109(4) 0.091(3) 0.095(3) -0.053(3) -0.011(3) -0.045(3)
O13 0.062(3) 0.105(4) 0.146(5) -0.040(3) -0.038(3) 0.006(3)
O14 0.158(5) 0.164(5) 0.061(3) -0.027(3) 0.047(3) -0.094(4)
O1W 0.076(3) 0.085(3) 0.064(3) -0.027(2) 0.004(2) -0.026(2)

loop_
_atom_type_symbol
_atom_type_description
_atom_type_scat_dispersion_real
_atom_type_scat_dispersion_imag
_atom_type_scat_source
C C 0.0033 0.0016 'International Tables Vol C Tables 4.2.6.8 and 6.1.1.4'
H H 0.0000 0.0000 'International Tables Vol C Tables 4.2.6.8 and 6.1.1.4'
N N 0.0061 0.0033 'International Tables Vol C Tables 4.2.6.8 and 6.1.1.4'
O O 0.0106 0.0060 'International Tables Vol C Tables 4.2.6.8 and 6.1.1.4'
Cl Cl 0.1484 0.1585 'International Tables Vol C Tables 4.2.6.8 and 6.1.1.4'
Fe Fe 0.3463 0.8444 'International Tables Vol C Tables 4.2.6.8 and 6.1.1.4'

loop_
_geom_angle_atom_site_label_1
_geom_angle_atom_site_label_2
_geom_angle_atom_site_label_3
_geom_angle
_geom_angle_publ_flag
O1 Fe O2 103.27(12) y
O1 Fe N31 93.21(14) y
O2 Fe N31 97.42(14) y
O1 Fe N41 97.11(13) y
O2 Fe N41 93.96(14) y
N31 Fe N41 162.47(13) y
O1 Fe N2 167.09(13) y
O2 Fe N2 87.29(12) y
N31 Fe N2 77.88(14) y
N41 Fe N2 89.43(13) y
O1 Fe N1 89.03(13) y
O2 Fe N1 166.08(13) y
N31 Fe N1 88.24(14) y
N41 Fe N1 77.83(14) y
N2 Fe N1 81.45(12) y
C11 O1 Fe 134.4(3) ?
C21 O2 Fe 136.1(3) ?
C4 N1 C1 109.5(3) ?
C4 N1 C5 111.2(3) ?
C1 N1 C5 109.3(3) ?
C4 N1 Fe 110.1(2) ?
C1 N1 Fe 111.2(2) ?
C5 N1 Fe 105.6(2) ?
C3 N2 C2 109.1(3) ?
C3 N2 C6 112.0(3) ?
C2 N2 C6 109.0(3) ?
C3 N2 Fe 109.0(2) ?
C2 N2 Fe 111.4(2) ?
C6 N2 Fe 106.4(2) ?
O5 N3 O6 122.5(4) ?
O5 N3 C14 119.3(4) ?
O6 N3 C14 118.2(5) ?
O4 N4 O3 123.5(5) ?
O4 N4 C24 118.7(4) ?
O3 N4 C24 117.8(5) ?
C36 N31 C32 118.3(4) ?
C36 N31 Fe 124.5(3) ?
C32 N31 Fe 116.6(3) ?
C42 N41 C46 118.3(4) ?
C42 N41 Fe 117.2(3) ?
C46 N41 Fe 124.0(3) ?
N1 C1 C12 114.0(3) ?
N2 C2 C22 114.4(3) ?
N2 C3 C32 112.8(3) ?
N1 C4 C42 113.6(4) ?
N1 C5 C6 110.3(3) ?
N2 C6 C5 110.9(3) ?
O1 C11 C16 118.3(4) ?
O1 C11 C12 122.6(4) ?
C16 C11 C12 119.0(4) ?
C13 C12 C11 119.1(4) ?
C13 C12 C1 118.1(4) ?
C11 C12 C1 122.8(4) ?
C12 C13 C14 120.1(4) ?
C15 C14 C13 121.6(4) ?
C15 C14 N3 120.2(4) ?
C13 C14 N3 118.3(5) ?
C16 C15 C14 118.8(4) ?
C15 C16 C11 121.5(4) ?
O2 C21 C26 118.8(4) ?
O2 C21 C22 121.9(4) ?
C26 C21 C22 119.3(4) ?
C23 C22 C21 118.8(4) ?
C23 C22 C2 117.9(4) ?
C21 C22 C2 123.2(4) ?
C24 C23 C22 120.6(4) ?
C23 C24 C25 121.4(4) ?
C23 C24 N4 118.2(4) ?
C25 C24 N4 120.4(4) ?
C26 C25 C24 118.7(4) ?
C25 C26 C21 121.2(4) ?
N31 C32 C33 121.0(4) ?
N31 C32 C3 116.2(4) ?
C33 C32 C3 122.8(4) ?
C34 C33 C32 119.5(5) ?
C33 C34 C35 119.9(5) ?
C36 C35 C34 118.0(5) ?
N31 C36 C35 123.2(5) ?
N41 C42 C43 122.0(4) ?
N41 C42 C4 116.4(4) ?
C43 C42 C4 121.6(4) ?
C42 C43 C44 118.5(5) ?
C45 C44 C43 119.5(5) ?
C46 C45 C44 119.1(5) ?
N41 C46 C45 122.5(5) ?
O14 Cl O12 110.0(3) ?
O14 Cl O11 108.7(3) ?
O12 Cl O11 108.1(3) ?
O14 Cl O13 111.5(3) ?
O12 Cl O13 110.6(3) ?
O11 Cl O13 107.8(3) ?

loop_
_geom_bond_atom_site_label_1
_geom_bond_atom_site_label_2
_geom_bond_distance
_geom_bond_publ_flag
Fe O1 1.888(3) y
Fe O2 1.889(3) y
Fe N31 2.146(4) y
Fe N41 2.148(4) y
Fe N2 2.214(3) y
Fe N1 2.222(3) y
O1 C11 1.328(5) ?
O2 C21 1.326(5) ?
O3 N4 1.216(5) ?
O4 N4 1.189(5) ?
O5 N3 1.230(5) ?
O6 N3 1.234(5) ?
N1 C4 1.486(5) ?
N1 C1 1.491(5) ?
N1 C5 1.494(5) ?
N2 C3 1.484(5) ?
N2 C2 1.491(5) ?
N2 C6 1.495(5) ?
N3 C14 1.450(6) ?
N4 C24 1.462(6) ?
N31 C36 1.341(5) ?
N31 C32 1.349(5) ?
N41 C42 1.345(5) ?
N41 C46 1.350(5) ?
C1 C12 1.513(6) ?
C2 C22 1.508(6) ?
C3 C32 1.497(6) ?
C4 C42 1.493(6) ?
C5 C6 1.501(6) ?
C11 C16 1.398(6) ?
C11 C12 1.411(6) ?
C12 C13 1.378(6) ?
C13 C14 1.388(6) ?
C14 C15 1.375(6) ?
C15 C16 1.368(6) ?
C21 C26 1.392(6) ?
C21 C22 1.413(6) ?
C22 C23 1.377(6) ?
C23 C24 1.375(6) ?
C24 C25 1.382(6) ?
C25 C26 1.375(6) ?
C32 C33 1.382(6) ?
C33 C34 1.364(6) ?
C34 C35 1.373(7) ?
C35 C36 1.370(7) ?
C42 C43 1.380(6) ?
C43 C44 1.382(7) ?
C44 C45 1.374(7) ?
C45 C46 1.358(6) ?
Cl O14 1.392(4) ?
Cl O12 1.428(4) ?
Cl O11 1.428(4) ?
Cl O13 1.440(5) ?
